data_2017545
loop_
_publ_author_name
'Grzechnik, A.'
'Friese, K.'

_publ_section_title
;
 Crystal structure and stability of Tl~2~CO~3~ at high pressures
;
_journal_coeditor_code FA3213
_journal_issue 3
_journal_name_full 'Acta Crystallographica Section C'
_journal_page_first i37
_journal_page_last i38
_journal_paper_doi 10.1107/S0108270110005652
_journal_volume 66
_journal_year 2010
_chemical_formula_iupac 'Tl2 C O3'
_chemical_formula_moiety 'Tl2 C O3'
_chemical_formula_sum 'C O3 Tl2'
_chemical_formula_weight 468.8
_chemical_name_common 'Thallium Carbonate'
_chemical_name_systematic
;
Dithallium carbonate
;
_space_group_IT_number 12
_symmetry_cell_setting monoclinic
_symmetry_space_group_name_Hall '-C 2y'
_symmetry_space_group_name_H-M 'C 1 2/m 1'
_cell_angle_alpha 90
_cell_angle_beta 122.08(10)
_cell_angle_gamma 90
_cell_formula_units_Z 4
_cell_length_a 12.02(2)
_cell_length_b 5.150(2)
_cell_length_c 7.198(4)
_cell_measurement_reflns_used 931
_cell_measurement_temperature 300
_cell_measurement_theta_max 28.06
_cell_measurement_theta_min 4.43
_cell_volume 377.5(8)
_computing_cell_refinement 'X-AREA (Stoe & Cie, 2006)'
_computing_data_collection 'X-AREA (Stoe & Cie, 2006)'
_computing_data_reduction 'JANA2006 (Pet\<r\'i\<cek <i>et al.</i>,  2006)'
_computing_molecular_graphics 'DIAMOND (Brandenburg, 1999)'
_computing_publication_material 'JANA2006 (Pet\<r\'i\<cek <i>et al.</i>,  2006)'
_computing_structure_refinement 'JANA2006 (Pet\<r\'i\<cek <i>et al.</i>,  2006)'
_computing_structure_solution 'SIR97 (Altomare <i>et al.</i>,  1999)'
_diffrn_ambient_temperature 300
_diffrn_detector_area_resol_mean 6.67
_diffrn_measured_fraction_theta_full 0.39
_diffrn_measured_fraction_theta_max 0.27
_diffrn_measurement_device '2-circle goniometer'
_diffrn_measurement_device_type 'Stoe IPDS 2T'
_diffrn_measurement_method 'rotation method'
_diffrn_radiation_monochromator 'plane graphite'
_diffrn_radiation_type 'Mo K\a'
_diffrn_radiation_wavelength 0.71073
_diffrn_reflns_av_R_equivalents 0.114
_diffrn_reflns_av_sigmaI/netI 0.1035
_diffrn_reflns_limit_h_max 9
_diffrn_reflns_limit_h_min -9
_diffrn_reflns_limit_k_max 6
_diffrn_reflns_limit_k_min -6
_diffrn_reflns_limit_l_max 9
_diffrn_reflns_limit_l_min -8
_diffrn_reflns_number 931
_diffrn_reflns_reduction_process '(JANA2006; Pet\<r\'i\<cek et al., 2006)'
_diffrn_reflns_theta_full 16.05
_diffrn_reflns_theta_max 28.06
_diffrn_reflns_theta_min 4.43
_exptl_absorpt_coefficient_mu 85.078
_exptl_absorpt_correction_type none
_exptl_crystal_colour colourless
_exptl_crystal_density_diffrn 8.2436
_exptl_crystal_description 'irregular shape'
_exptl_crystal_F_000 768
_exptl_crystal_size_max 0.10
_exptl_crystal_size_mid 0.07
_exptl_crystal_size_min 0.05
_refine_diff_density_max 4.31
_refine_diff_density_min -4.44
_refine_ls_extinction_coef 0
_refine_ls_extinction_method 'B-C type 1 Gaussian isotropic (Becker & Coppens, 1974)'
_refine_ls_goodness_of_fit_ref 2.99
_refine_ls_number_constraints 1
_refine_ls_number_parameters 15
_refine_ls_number_reflns 142
_refine_ls_number_restraints 6
_refine_ls_R_factor_all 0.1624
_refine_ls_R_factor_gt 0.0909
_refine_ls_shift/su_max 0.0406
_refine_ls_shift/su_mean 0.0137
_refine_ls_structure_factor_coef F
_refine_ls_weighting_details 'w = 1/(\s^2^(F)+0.0001F^2^)'
_refine_ls_weighting_scheme sigma
_refine_ls_wR_factor_gt 0.0850
_refine_ls_wR_factor_ref 0.0884
_reflns_number_gt 81
_reflns_number_total 142
_reflns_threshold_expression I>3\s(I)
_cod_data_source_file fa3213.cif
_cod_data_source_block I
_cod_original_cell_volume 377.6(8)
_cod_database_code 2017545
_cod_database_fobs_code 2017545

loop_
_symmetry_equiv_pos_site_id
_symmetry_equiv_pos_as_xyz
1 x,y,z
2 -x,y,-z
3 -x,-y,-z
4 x,-y,z
5 x+1/2,y+1/2,z
6 -x+1/2,y+1/2,-z
7 -x+1/2,-y+1/2,-z
8 x+1/2,-y+1/2,z

loop_
_atom_site_type_symbol
_atom_site_label
_atom_site_fract_x
_atom_site_fract_y
_atom_site_fract_z
_atom_site_U_iso_or_equiv
_atom_site_adp_type
_atom_site_calc_flag
_atom_site_refinement_flags
_atom_site_occupancy
_atom_site_disorder_assembly
_atom_site_disorder_group
Tl Tl1 0.065(2) 0 0.306(2) 0.033(2) Uiso d . 1 . .
Tl Tl2 0.3650(18) 0 0.2592(19) 0.028(2) Uiso d . 1 . .
O O2 0.10(2) 0.280(8) 0.002(19) 0.046(17) Uiso d . 1 . .
O O1 0.16(3) 0.5 0.32(2) 0.046(17) Uiso d . 1 . .
C C1 0.12(2) 0.5 0.105(19) 0.023(9) Uiso d . 1 . .

loop_
_atom_site_aniso_label
_atom_site_aniso_U_11
_atom_site_aniso_U_22
_atom_site_aniso_U_33
_atom_site_aniso_U_12
_atom_site_aniso_U_13
_atom_site_aniso_U_23
_atom_site_aniso_type_symbol
? ? ? ? ? ? ? ?

loop_
_atom_type_symbol
_atom_type_scat_dispersion_real
_atom_type_scat_dispersion_imag
_atom_type_scat_source
Tl -2.836 9.669 'International Tables Vol C tables 4.2.6.8 and 6.1.1.1'
C 0.003 0.002 'International Tables Vol C tables 4.2.6.8 and 6.1.1.1'
O 0.011 0.006 'International Tables Vol C tables 4.2.6.8 and 6.1.1.1'

loop_
_geom_angle_atom_site_label_1
_geom_angle_atom_site_label_2
_geom_angle_atom_site_label_3
_geom_angle_site_symmetry_1
_geom_angle_site_symmetry_2
_geom_angle_site_symmetry_3
_geom_angle
_geom_angle_publ_flag
O2 Tl1 O2 . . 2_555 52(7) no
O2 Tl1 O2 . . 3_555 89(5) no
O2 Tl1 O2 . . 4_555 61(3) no
O2 Tl1 O1 . . 1_545 106(7) no
O2 Tl1 O1 . . . 48(5) no
O2 Tl1 O1 . . 6_546 99(6) no
O2 Tl1 O2 2_555 . 3_555 71(3) no
O2 Tl1 O2 2_555 . 4_555 89(5) no
O2 Tl1 O1 2_555 . 1_545 133(4) no
O2 Tl1 O1 2_555 . . 68(5) no
O2 Tl1 O1 2_555 . 6_546 142(4) no
O2 Tl1 O2 3_555 . 4_555 52(7) no
O2 Tl1 O1 3_555 . 1_545 68(5) no
O2 Tl1 O1 3_555 . . 133(4) no
O2 Tl1 O1 3_555 . 6_546 142(4) no
O2 Tl1 O1 4_555 . 1_545 48(5) no
O2 Tl1 O1 4_555 . . 106(7) no
O2 Tl1 O1 4_555 . 6_546 99(6) no
O1 Tl1 O1 1_545 . . 133(9) no
O1 Tl1 O1 1_545 . 6_546 74(4) no
O1 Tl1 O1 . . 6_546 74(4) no
O2 Tl2 O2 . . 6_545 108(5) no
O2 Tl2 O2 . . 7_555 83(6) no
O2 Tl2 O2 . . 4_555 56(3) no
O2 Tl2 O1 . . 5_545 141(4) no
O2 Tl2 O1 . . 6_546 88(6) no
O2 Tl2 O2 6_545 . 7_555 56(4) no
O2 Tl2 O2 6_545 . 4_555 83(6) no
O2 Tl2 O1 6_545 . 5_545 59(5) no
O2 Tl2 O1 6_545 . 6_546 152(2) no
O2 Tl2 O2 7_555 . 4_555 108(5) no
O2 Tl2 O1 7_555 . 5_545 59(5) no
O2 Tl2 O1 7_555 . 6_546 152(2) no
O2 Tl2 O1 4_555 . 5_545 141(4) no
O2 Tl2 O1 4_555 . 6_546 88(6) no
O1 Tl2 O1 5_545 . 6_546 121(6) no
O2 C1 O2 . . 4_565 120(14) yes
O2 C1 O1 . . . 120(7) yes
O2 C1 O1 4_565 . . 120(7) yes

loop_
_geom_bond_atom_site_label_1
_geom_bond_atom_site_label_2
_geom_bond_site_symmetry_1
_geom_bond_site_symmetry_2
_geom_bond_distance
_geom_bond_publ_flag
Tl1 Tl2 . 5_445 3.42(2) yes
Tl1 Tl2 . 5_455 3.42(2) no
Tl1 O2 . . 2.82(18) yes
Tl1 O2 . 2_555 2.50(11) yes
Tl1 O2 . 3_555 2.50(11) no
Tl1 O2 . 4_555 2.82(18) no
Tl1 O1 . 1_545 2.81(14) no
Tl1 O1 . . 2.81(14) yes
Tl1 O1 . 6_546 2.9(2) yes
Tl1 C1 . 1_545 3.17(14) no
Tl1 C1 . . 3.17(14) no
Tl2 Tl2 . 2_656 3.26(2) yes
Tl2 O2 . . 3.07(18) yes
Tl2 O2 . 6_545 2.42(19) yes
Tl2 O2 . 7_555 2.42(19) no
Tl2 O2 . 4_555 3.07(18) yes
Tl2 O1 . 5_545 3.4(3) yes
Tl2 O1 . 6_546 3.2(3) yes
O2 O2 . 2_555 2.4(4) no
O2 O2 . 4_565 2.26(6) no
O2 O1 . . 2.3(2) no
C1 O2 . . 1.31(11) yes
C1 O2 . 4_565 1.31(11) no
C1 O1 . . 1.4(2) yes
C1 C1 . 2_555 2.4(3) yes
